data_2206890
loop_
_publ_author_name
'Xiu-Zhi Xu'
'Mei-Jin Lin'
'Jun-Dong Wang'
'Nai-Sheng Chen'
'Jin-Ling Huang'

_publ_section_title
;
 4-[(1,3-Dioxo-2,3-dihydro-1<i>H</i>-isoindol-2-yl)methyl]phthalonitrile
;
_journal_coeditor_code BV6027
_journal_issue 10
_journal_name_full 'Acta Crystallographica Section E'
_journal_page_first o3145
_journal_page_last o3146
_journal_paper_doi 10.1107/S1600536805027443
_journal_volume 61
_journal_year 2005
_chemical_formula_iupac 'C17 H9 N3 O2'
_chemical_formula_moiety 'C17 H9 N3 O2'
_chemical_formula_sum 'C17 H9 N3 O2'
_chemical_formula_weight 287.27
_chemical_melting_point 550
_chemical_name_common '4-Phthalimidomethyl Phthalonitrile'
_chemical_name_systematic
;
4-[4-(1,3-Dioxo-2,3-dihydro-1H-isoindol-2-yl)methyl]phthalonitrile
;
_space_group_IT_number 14
_symmetry_cell_setting monoclinic
_symmetry_space_group_name_Hall '-P 2ybc'
_symmetry_space_group_name_H-M 'P 1 21/c 1'
_atom_sites_solution_hydrogens difmap
_atom_sites_solution_primary direct
_atom_sites_solution_secondary difmap
_cell_angle_alpha 90.00
_cell_angle_beta 93.0930(13)
_cell_angle_gamma 90.00
_cell_formula_units_Z 4
_cell_length_a 4.9331(3)
_cell_length_b 26.2490(13)
_cell_length_c 10.4901(6)
_cell_measurement_reflns_used 6576
_cell_measurement_temperature 298(2)
_cell_measurement_theta_max 54.87
_cell_measurement_theta_min 6.08
_cell_volume 1356.37(13)
_computing_cell_refinement RAPID-AUTO
_computing_data_collection 'RAPID-AUTO (Rigaku, 1998)'
_computing_data_reduction RAPID-AUTO
_computing_molecular_graphics 'ORTEX (McArdle, 1995)'
_computing_publication_material SHELXL97
_computing_structure_refinement 'SHELXL97 (Sheldrick, 1997)'
_computing_structure_solution 'SHELXS97 (Sheldrick, 1997)'
_diffrn_ambient_temperature 298(2)
_diffrn_measured_fraction_theta_full 0.997
_diffrn_measured_fraction_theta_max 0.997
_diffrn_measurement_device_type 'Rigaku R-AXIS RAPID'
_diffrn_measurement_method \w
_diffrn_radiation_monochromator 'Graphite Monochromator'
_diffrn_radiation_source 'Rotating anode'
_diffrn_radiation_type 'Mo K\a'
_diffrn_radiation_wavelength 0.71069
_diffrn_reflns_av_R_equivalents 0.0439
_diffrn_reflns_av_sigmaI/netI 0.0737
_diffrn_reflns_limit_h_max 6
_diffrn_reflns_limit_h_min 0
_diffrn_reflns_limit_k_max 34
_diffrn_reflns_limit_k_min 0
_diffrn_reflns_limit_l_max 13
_diffrn_reflns_limit_l_min -13
_diffrn_reflns_number 11806
_diffrn_reflns_theta_full 27.48
_diffrn_reflns_theta_max 27.48
_diffrn_reflns_theta_min 1.55
_diffrn_standards_decay_% 0
_diffrn_standards_interval_count 0
_diffrn_standards_interval_time 0
_diffrn_standards_number 0
_exptl_absorpt_coefficient_mu 0.096
_exptl_absorpt_correction_type none
_exptl_crystal_colour colourless
_exptl_crystal_density_diffrn 1.407
_exptl_crystal_density_method 'not measured'
_exptl_crystal_description Needle
_exptl_crystal_F_000 592
_exptl_crystal_size_max 0.70
_exptl_crystal_size_mid 0.10
_exptl_crystal_size_min 0.08
_refine_diff_density_max 0.141
_refine_diff_density_min -0.231
_refine_ls_extinction_method none
_refine_ls_goodness_of_fit_ref 1.000
_refine_ls_hydrogen_treatment refall
_refine_ls_matrix_type full
_refine_ls_number_parameters 235
_refine_ls_number_reflns 3107
_refine_ls_number_restraints 0
_refine_ls_restrained_S_all 1.000
_refine_ls_R_factor_all 0.0899
_refine_ls_R_factor_gt 0.0373
_refine_ls_shift/su_max 0.000
_refine_ls_shift/su_mean 0.000
_refine_ls_structure_factor_coef Fsqd
_refine_ls_weighting_details 'calc w = 1/[\s^2^(Fo^2^)+(0.042P)^2^] where P = (Fo^2^+2Fc^2^)/3'
_refine_ls_weighting_scheme calc
_refine_ls_wR_factor_gt 0.0768
_refine_ls_wR_factor_ref 0.1169
_reflns_number_gt 1558
_reflns_number_total 3107
_reflns_threshold_expression I>2\s(I)
_cod_data_source_file bv6027.cif
_cod_data_source_block I
_cod_original_sg_symbol_H-M 'P 21/c'
_cod_database_code 2206890
_cod_database_fobs_code 2206890

loop_
_symmetry_equiv_pos_as_xyz
'x, y, z'
'x, -y+1/2, z+1/2'
'-x, -y, -z'
'-x, y-1/2, -z-1/2'

loop_
_atom_site_label
_atom_site_fract_x
_atom_site_fract_y
_atom_site_fract_z
_atom_site_U_iso_or_equiv
_atom_site_adp_type
_atom_site_calc_flag
_atom_site_occupancy
_atom_site_type_symbol
O1 0.2424(4) 0.45468(6) 0.53538(16) 0.0646(5) Uani d 1 O
N3 0.6074(4) 0.43376(6) 0.67135(16) 0.0426(4) Uani d 1 N
O2 0.9408(3) 0.43535(6) 0.83339(16) 0.0630(5) Uani d 1 O
N2 -0.0776(5) 0.31120(8) 1.0056(2) 0.0745(7) Uani d 1 N
N1 0.1309(5) 0.17509(8) 0.8964(2) 0.0818(8) Uani d 1 N
H7 0.538(5) 0.6111(9) 0.953(2) 0.073(8) Uiso d 1 H
H9 0.093(5) 0.5598(8) 0.641(2) 0.059(7) Uiso d 1 H
H6 0.808(5) 0.5375(8) 0.950(2) 0.059(7) Uiso d 1 H
H8 0.187(5) 0.6222(10) 0.795(2) 0.081(8) Uiso d 1 H
H4 0.871(5) 0.3810(8) 0.612(2) 0.054(7) Uiso d 1 H
H5 0.583(5) 0.3847(9) 0.525(3) 0.081(9) Uiso d 1 H
H3 0.582(4) 0.2153(9) 0.675(2) 0.057(6) Uiso d 1 H
H2 0.771(5) 0.2870(8) 0.580(2) 0.054(6) Uiso d 1 H
H1 0.317(4) 0.3757(8) 0.7989(19) 0.044(6) Uiso d 1 H
C1 0.3429(5) 0.25312(8) 0.7931(2) 0.0466(6) Uani d 1 C
C2 0.2638(4) 0.30184(7) 0.83024(19) 0.0421(5) Uani d 1 C
C3 0.3708(5) 0.34450(8) 0.7736(2) 0.0426(5) Uani d 1 C
C4 0.5586(4) 0.33982(7) 0.6807(2) 0.0406(5) Uani d 1 C
C5 0.6381(5) 0.29126(9) 0.6455(2) 0.0490(6) Uani d 1 C
C6 0.5322(5) 0.24848(9) 0.7004(2) 0.0537(6) Uani d 1 C
C7 0.2260(5) 0.20910(9) 0.8501(2) 0.0565(6) Uani d 1 C
C8 0.0730(5) 0.30722(8) 0.9279(2) 0.0511(6) Uani d 1 C
C9 0.6713(6) 0.38532(8) 0.6138(2) 0.0485(6) Uani d 1 C
C10 0.4034(4) 0.51094(7) 0.70815(19) 0.0416(5) Uani d 1 C
C11 0.6141(4) 0.50473(7) 0.80021(19) 0.0420(5) Uani d 1 C
C12 0.6674(5) 0.54112(9) 0.8928(2) 0.0551(6) Uani d 1 C
C13 0.5050(6) 0.58403(9) 0.8901(3) 0.0618(7) Uani d 1 C
C14 0.2955(5) 0.59030(9) 0.7978(3) 0.0577(7) Uani d 1 C
C15 0.2404(5) 0.55369(8) 0.7046(2) 0.0509(6) Uani d 1 C
C16 0.3947(5) 0.46518(8) 0.6249(2) 0.0450(5) Uani d 1 C
C17 0.7488(5) 0.45506(8) 0.7767(2) 0.0452(5) Uani d 1 C

loop_
_atom_site_aniso_label
_atom_site_aniso_U_11
_atom_site_aniso_U_22
_atom_site_aniso_U_33
_atom_site_aniso_U_12
_atom_site_aniso_U_13
_atom_site_aniso_U_23
O1 0.0690(12) 0.0635(10) 0.0591(11) 0.0001(9) -0.0150(10) -0.0092(8)
N3 0.0472(10) 0.0382(9) 0.0425(10) -0.0015(9) 0.0045(9) -0.0008(8)
O2 0.0583(11) 0.0651(10) 0.0642(11) 0.0162(9) -0.0093(9) -0.0038(9)
N2 0.0887(17) 0.0611(13) 0.0777(16) -0.0039(12) 0.0414(14) 0.0014(11)
N1 0.105(2) 0.0569(13) 0.0849(18) -0.0153(14) 0.0165(15) 0.0083(13)
C1 0.0510(13) 0.0399(12) 0.0490(13) -0.0011(10) 0.0045(11) -0.0004(10)
C2 0.0424(12) 0.0428(12) 0.0415(13) -0.0004(10) 0.0053(10) 0.0008(9)
C3 0.0470(13) 0.0386(12) 0.0427(13) 0.0048(11) 0.0072(10) -0.0027(10)
C4 0.0415(12) 0.0402(12) 0.0400(12) 0.0000(10) 0.0022(10) -0.0026(9)
C5 0.0522(14) 0.0462(13) 0.0500(14) 0.0037(11) 0.0157(12) -0.0058(11)
C6 0.0643(16) 0.0392(13) 0.0588(16) 0.0045(12) 0.0134(13) -0.0065(11)
C7 0.0671(17) 0.0448(13) 0.0583(15) -0.0030(13) 0.0086(13) 0.0006(12)
C8 0.0570(15) 0.0434(13) 0.0543(15) -0.0022(11) 0.0148(13) 0.0017(11)
C9 0.0534(16) 0.0426(12) 0.0508(15) -0.0008(12) 0.0140(12) -0.0033(11)
C10 0.0431(13) 0.0399(11) 0.0422(13) -0.0052(10) 0.0062(10) 0.0025(9)
C11 0.0436(13) 0.0408(11) 0.0419(13) -0.0042(10) 0.0063(11) 0.0001(10)
C12 0.0558(16) 0.0591(16) 0.0497(15) -0.0042(13) -0.0038(13) -0.0066(12)
C13 0.0754(18) 0.0484(14) 0.0617(17) -0.0015(14) 0.0057(15) -0.0138(13)
C14 0.0634(17) 0.0422(13) 0.0679(17) 0.0046(13) 0.0071(14) -0.0020(12)
C15 0.0521(14) 0.0475(13) 0.0532(15) 0.0026(12) 0.0042(12) 0.0059(11)
C16 0.0466(13) 0.0457(12) 0.0429(13) -0.0063(11) 0.0049(11) 0.0035(10)
C17 0.0445(13) 0.0484(12) 0.0432(13) -0.0016(11) 0.0065(11) 0.0032(10)

loop_
_atom_type_symbol
_atom_type_description
_atom_type_scat_dispersion_real
_atom_type_scat_dispersion_imag
_atom_type_scat_source
C C 0.0033 0.0016 'International Tables Vol C Tables 4.2.6.8 and 6.1.1.4'
H H 0.0000 0.0000 'International Tables Vol C Tables 4.2.6.8 and 6.1.1.4'
N N 0.0061 0.0033 'International Tables Vol C Tables 4.2.6.8 and 6.1.1.4'
O O 0.0106 0.0060 'International Tables Vol C Tables 4.2.6.8 and 6.1.1.4'

loop_
_geom_angle_atom_site_label_1
_geom_angle_atom_site_label_2
_geom_angle_atom_site_label_3
_geom_angle
C17 N3 C16 111.94(17)
C17 N3 C9 124.89(19)
C16 N3 C9 123.16(19)
C6 C1 C2 118.9(2)
C6 C1 C7 121.4(2)
C2 C1 C7 119.7(2)
C3 C2 C1 120.1(2)
C3 C2 C8 120.42(19)
C1 C2 C8 119.50(19)
C2 C3 C4 121.0(2)
C2 C3 H1 118.8(13)
C4 C3 H1 120.3(13)
C3 C4 C5 118.5(2)
C3 C4 C9 122.34(19)
C5 C4 C9 119.1(2)
C6 C5 C4 121.2(2)
C6 C5 H2 118.8(13)
C4 C5 H2 120.0(13)
C5 C6 C1 120.4(2)
C5 C6 H3 121.5(13)
C1 C6 H3 118.1(13)
N1 C7 C1 178.6(3)
N2 C8 C2 179.6(3)
N3 C9 C4 114.01(18)
N3 C9 H4 110.2(13)
C4 C9 H4 107.9(13)
N3 C9 H5 107.9(14)
C4 C9 H5 105.4(14)
H4 C9 H5 111(2)
C15 C10 C11 121.8(2)
C15 C10 C16 130.1(2)
C11 C10 C16 108.11(18)
C12 C11 C10 121.0(2)
C12 C11 C17 130.8(2)
C10 C11 C17 108.11(18)
C11 C12 C13 117.6(2)
C11 C12 H6 120.6(15)
C13 C12 H6 121.8(15)
C12 C13 C14 121.4(2)
C12 C13 H7 120.2(15)
C14 C13 H7 118.4(14)
C13 C14 C15 121.3(2)
C13 C14 H8 120.0(15)
C15 C14 H8 118.6(15)
C10 C15 C14 116.9(2)
C10 C15 H9 124.3(13)
C14 C15 H9 118.7(13)
O1 C16 N3 124.1(2)
O1 C16 C10 130.0(2)
N3 C16 C10 105.91(18)
O2 C17 N3 124.4(2)
O2 C17 C11 129.6(2)
N3 C17 C11 105.92(19)

loop_
_geom_bond_atom_site_label_1
_geom_bond_atom_site_label_2
_geom_bond_distance
O1 C16 1.202(2)
N3 C17 1.391(3)
N3 C16 1.401(3)
N3 C9 1.450(3)
O2 C17 1.207(3)
N2 C8 1.137(3)
N1 C7 1.130(3)
C1 C6 1.390(3)
C1 C2 1.398(3)
C1 C7 1.436(3)
C2 C3 1.386(3)
C2 C8 1.435(3)
C3 C4 1.386(3)
C3 H1 0.91(2)
C4 C5 1.390(3)
C4 C9 1.507(3)
C5 C6 1.378(3)
C5 H2 0.98(2)
C6 H3 0.95(2)
C9 H4 0.99(2)
C9 H5 1.01(3)
C10 C15 1.380(3)
C10 C11 1.390(3)
C10 C16 1.484(3)
C11 C12 1.377(3)
C11 C17 1.490(3)
C12 C13 1.382(3)
C12 H6 0.89(2)
C13 C14 1.387(4)
C13 H7 0.98(2)
C14 C15 1.388(3)
C14 H8 0.99(3)
C15 H9 0.97(2)

loop_
_geom_hbond_atom_site_label_D
_geom_hbond_atom_site_label_H
_geom_hbond_atom_site_label_A
_geom_hbond_site_symmetry_A
_geom_hbond_distance_DH
_geom_hbond_distance_HA
_geom_hbond_distance_DA
_geom_hbond_angle_DHA
C3 H1 O2 1_455 0.91(2) 2.47(2) 3.275(3) 148.4(17)
C6 H3 N2 2_654 0.95(2) 2.60(2) 3.280(3) 128.6(16)
C15 H9 O1 3_566 0.97(2) 2.44(2) 3.378(3) 160.7(17)

loop_
_cod_related_entry_id
_cod_related_entry_database
_cod_related_entry_code
1 ChemSpider 21128830
